data_2007013
loop_
_publ_author_name
'Kashino, Setsuo'
'Tateno, Shuichi'
'Hamada, Noritaka'
'Haisa, Masao'

_publ_section_title
;
 Methanol--Water Solvate of <i>N</i>-(1-Adamantyl)acetamide
;
_journal_issue 2
_journal_name_full 'Acta Crystallographica Section C'
_journal_page_first 273
_journal_page_last 274
_journal_paper_doi 10.1107/S0108270197013541
_journal_volume 54
_journal_year 1998
_chemical_formula_iupac '3C12 H19 N O , C H4 O , H2 O'
_chemical_formula_moiety '3(C12 H19 N O),(C H4 O),(O H2)'
_chemical_formula_sum 'C12.3333 H21 N O1.6667'
_chemical_formula_weight 210.0
_chemical_name_systematic ' [N-(1-Adamantyl)acetamide]1/3(methanol-water) solvate'
_space_group_IT_number 2
_symmetry_cell_setting triclinic
_symmetry_space_group_name_Hall '-P 1'
_symmetry_space_group_name_H-M 'P -1'
_atom_type_scat_source IntTabIV
_cell_angle_alpha 92.430(10)
_cell_angle_beta 90.880(10)
_cell_angle_gamma 92.350(10)
_cell_formula_units_Z 6
_cell_length_a 14.622(2)
_cell_length_b 17.901(3)
_cell_length_c 6.9080(10)
_cell_measurement_reflns_used 25
_cell_measurement_temperature 295
_cell_measurement_theta_max 11.5
_cell_measurement_theta_min 11
_cell_volume 1804.7(5)
_diffrn_measurement_device 'Rigaku AFC-5R'
_diffrn_measurement_method \w/2\q
_diffrn_radiation_type MoK\a
_diffrn_radiation_wavelength 0.71073
_diffrn_reflns_av_R_equivalents 0.030
_diffrn_reflns_limit_h_max 18
_diffrn_reflns_limit_h_min -18
_diffrn_reflns_limit_k_max 23
_diffrn_reflns_limit_k_min -23
_diffrn_reflns_limit_l_max 9
_diffrn_reflns_limit_l_min 0
_diffrn_reflns_number 6947
_diffrn_reflns_theta_max 26.0
_diffrn_standards_decay_% 0.7
_diffrn_standards_interval_count 97
_diffrn_standards_number 3
_exptl_absorpt_coefficient_mu 0.076
_exptl_absorpt_correction_type none
_exptl_crystal_colour colourless
_exptl_crystal_density_diffrn 1.159
_exptl_crystal_density_meas 1.15
_exptl_crystal_density_method 'flotation in KI aqueous solution'
_exptl_crystal_description plate_developed_{100}
_exptl_crystal_F_000 692
_exptl_crystal_size_max 0.50
_exptl_crystal_size_mid 0.33
_exptl_crystal_size_min 0.32
_refine_diff_density_max 0.26
_refine_diff_density_min -0.25
_refine_ls_extinction_coef 0.102E-5
_refine_ls_extinction_method 'I~corr~ = I~o~(1 +gI~c~)'
_refine_ls_goodness_of_fit_ref 1.16
_refine_ls_hydrogen_treatment 'H atoms: see text below'
_refine_ls_number_parameters 479
_refine_ls_number_reflns 3515
_refine_ls_R_factor_gt 0.072
_refine_ls_shift/su_max 0.004
_refine_ls_structure_factor_coef F
_refine_ls_weighting_details 'w = 1/\s^2^(F)'
_refine_ls_weighting_scheme sigma
_refine_ls_wR_factor_ref 0.064
_reflns_number_gt 3515
_reflns_number_total 6370
_reflns_threshold_expression I>1.5\s(I)
_cod_data_source_file fr1075.cif
_cod_data_source_block I
_cod_original_cell_volume 1804.8(5)
_cod_database_code 2007013

loop_
_symmetry_equiv_pos_as_xyz
x,y,z
-x,-y,-z

loop_
_atom_site_label
_atom_site_fract_x
_atom_site_fract_y
_atom_site_fract_z
_atom_site_U_iso_or_equiv
_atom_site_adp_type
_atom_site_type_symbol
O1W .5201(2) .2905(2) .3113(5) .056(2) Uani O
O1M .5214(2) .6886(2) .2933(4) .055(2) Uani O
C1M .4354(4) .6927(3) .1985(8) .082(4) Uani C
O1A .5942(2) .5553(2) .2466(4) .052(2) Uani O
N1A .6188(2) .4318(2) .2532(5) .041(2) Uani N
C1A .7193(2) .4353(2) .2542(5) .035(2) Uani C
C2A .7557(3) .4749(3) .0757(6) .042(3) Uani C
C3A .8602(3) .4748(2) .0767(6) .049(3) Uani C
C4A .8913(3) .3948(2) .0702(6) .056(3) Uani C
C5A .8559(3) .3555(2) .2459(7) .052(3) Uani C
C6A .8933(3) .3960(3) .4310(7) .062(3) Uani C
C7A .8626(3) .4758(3) .4373(6) .054(3) Uani C
C8A .7583(3) .4760(3) .4383(7) .048(3) Uani C
C9A .7514(3) .3554(2) .2452(6) .049(3) Uani C
C10A .8967(3) .5167(2) .2609(7) .056(3) Uani C
C11A .5643(3) .4898(2) .2512(5) .038(3) Uani C
C12A .4639(3) .4706(2) .2542(6) .052(3) Uani C
O1B .6975(2) .9258(2) .1716(4) .065(2) Uani O
N1B .6547(2) .8033(2) .1393(5) .043(2) Uani N
C1B .7199(2) .7789(2) -.0104(5) .035(2) Uani C
C2B .8181(3) .7900(3) .0612(6) .058(3) Uani C
C3B .8819(3) .7597(3) -.0940(8) .068(4) Uani C
C4B .8603(3) .6768(3) -.1374(7) .067(4) Uani C
C5B .7632(3) .6661(2) -.2087(7) .054(3) Uani C
C6B .7498(3) .7070(3) -.3927(6) .065(3) Uani C
C7B .7703(3) .7901(3) -.3486(6) .063(3) Uani C
C8B .7055(4) .8201(3) -.1974(7) .053(3) Uani C
C9B .6987(3) .6956(2) -.0541(6) .050(3) Uani C
C10B .8687(4) .8025(3) -.2780(8) .077(4) Uani C
C11B .6473(3) .8720(2) .2146(6) .047(3) Uani C
C12B .5737(3) .8813(2) .3609(6) .060(3) Uani C
O1C .6320(2) .1791(2) .3886(5) .076(2) Uani O
N1C .7032(2) .0695(2) .3768(5) .044(2) Uani N
C1C .7711(3) .0879(2) .5311(6) .043(3) Uani C
C2C .8320(3) .0206(2) .5473(6) .056(3) Uani C
C3C .9044(3) .0359(3) .7079(7) .066(4) Uani C
C4C .8576(4) .0501(3) .8992(8) .085(4) Uani C
C5C .7981(3) .1174(3) .8847(7) .076(4) Uani C
C6C .8561(4) .1868(3) .8371(8) .082(3) Uani C
C7C .9045(3) .1708(3) .6463(8) .067(3) Uani C
C8C .8329(4) .1552(3) .4849(8) .060(3) Uani C
C9C .7257(3) .1018(3) .7265(6) .060(4) Uani C
C10C .9636(3) .1046(3) .6612(7) .072(4) Uani C
C11C .6392(3) .1152(3) .3197(6) .052(3) Uani C
C12C .5756(3) .0846(3) .1620(7) .071(3) Uani C
H1OM .541(3) .642(2) .264(6) .080(10) Uiso H
H1M .394 .647 .246 .08 Uiso H
H2M .411 .729 .252 .08 Uiso H
H3M .439 .682 .080 .08 Uiso H
H1W .499(3) .299(2) .437(7) .070(10) Uiso H
H2W .561(3) .250(3) .315(7) .090(10) Uiso H
H1NA .593(2) .386(2) .261(5) .050(10) Uiso H
H3A .879 .498 -.031 .05 Uiso H
H5A .873 .302 .240 .05 Uiso H
H7A .885 .501 .557 .05 Uiso H
H21A .730(2) .449(2) -.042(5) .040(10) Uiso H
H22A .734(3) .522(2) .076(6) .060(10) Uiso H
H41A .868 .368 -.048 .06 Uiso H
H42A .958 .396 .069 .06 Uiso H
H61A .873 .371 .546 .06 Uiso H
H62A .958 .395 .430 .06 Uiso H
H81A .736(2) .447(2) .557(5) .050(10) Uiso H
H82A .735(2) .521(2) .443(5) .040(10) Uiso H
H91A .728 .330 .128 .05 Uiso H
H92A .726 .329 .346 .05 Uiso H
H101A .966 .515 .264 .06 Uiso H
H102A .880 .571 .267 .06 Uiso H
H121A .445 .426 .335 .05 Uiso H
H122A .430 .512 .316 .05 Uiso H
H123A .441 .474 .147 .05 Uiso H
H1NB .621(3) .767(2) .177(6) .060(10) Uiso H
H3B .942 .765 -.041 .07 Uiso H
H5B .746 .614 -.239 .06 Uiso H
H7B .761 .811 -.454 .06 Uiso H
H21B .827(2) .843(2) .094(5) .050(10) Uiso H
H22B .824(3) .765(2) .173(6) .050(10) Uiso H
H41B .868 .650 -.008 .07 Uiso H
H42B .904 .657 -.239 .07 Uiso H
H61B .792 .690 -.486 .06 Uiso H
H62B .680 .699 -.443 .06 Uiso H
H81B .720(3) .870(2) -.171(6) .060(10) Uiso H
H82B .641(3) .811(2) -.242(6) .070(10) Uiso H
H91B .706 .670 .076 .05 Uiso H
H92B .639 .692 -.092 .05 Uiso H
H101B .907 .783 -.380 .08 Uiso H
H102B .880 .854 -.255 .08 Uiso H
H121B .592 .915 .454 .06 Uiso H
H122B .520 .906 .300 .06 Uiso H
H123B .538 .836 .391 .06 Uiso H
H1NC .702(3) .024(2) .316(6) .060(10) Uiso H
H3C .941 -.010 .714 .07 Uiso H
H5C .766 .130 1.008 .08 Uiso H
H7C .944 .220 .616 .07 Uiso H
H21C .790 -.022 .587 .06 Uiso H
H22C .858 .009 .424 .06 Uiso H
H41C .809 .005 .921 .08 Uiso H
H42C .899 .062 .985 .08 Uiso H
H61C .813 .233 .815 .08 Uiso H
H62C .904 .198 .932 .08 Uiso H
H81C .858(3) .144(2) .345(7) .090(10) Uiso H
H82C .797(2) .197(2) .454(5) .050(10) Uiso H
H91C .691(3) .058(2) .762(5) .050(10) Uiso H
H92C .685(3) .144(2) .707(6) .060(10) Uiso H
H101C 1.008 .115 .774 .07 Uiso H
H102C .995 .095 .540 .07 Uiso H
H121C .597 .037 .103 .07 Uiso H
H122C .520 .075 .208 .07 Uiso H
H123C .567 .121 .069 .07 Uiso H

loop_
_atom_site_aniso_label
_atom_site_aniso_U_11
_atom_site_aniso_U_22
_atom_site_aniso_U_33
_atom_site_aniso_U_12
_atom_site_aniso_U_13
_atom_site_aniso_U_23
_atom_site_aniso_type_symbol
O1W .050(2) .056(2) .062(2) .009(2) .003(2) .010(2) O
O1M .053(2) .048(2) .065(2) .008(2) .006(2) -.003(2) O
C1M .087(4) .079(4) .078(4) .016(3) -.004(3) -.017(3) C
O1A .047(2) .039(2) .068(2) .0080(10) .0080(10) .0040(10) O
N1A .036(2) .034(2) .052(2) .000(2) .002(2) .004(2) N
C1A .032(2) .037(2) .036(2) .002(2) .003(2) .001(2) C
C2A .042(3) .043(3) .041(3) .006(2) .000(2) .002(2) C
C3A .045(3) .056(3) .047(3) .001(2) .008(2) .014(2) C
C4A .044(3) .064(3) .061(3) .012(2) .005(2) -.002(2) C
C5A .044(3) .046(3) .066(3) .013(2) .008(2) .004(2) C
C6A .040(3) .084(4) .062(3) .010(2) -.001(2) .016(3) C
C7A .044(3) .070(3) .047(3) .001(2) -.011(2) -.012(2) C
C8A .052(3) .051(3) .042(3) .011(2) .002(2) -.002(2) C
C9A .049(3) .043(3) .055(3) .004(2) .001(2) .005(2) C
C10A .037(3) .055(3) .074(3) -.003(2) .001(2) .000(3) C
C11A .043(3) .041(3) .029(2) .002(2) .002(2) .000(2) C
C12A .036(3) .068(3) .052(3) .009(2) .002(2) .013(2) C
O1B .079(2) .042(2) .072(2) -.012(2) .022(2) -.013(2) O
N1B .052(2) .034(2) .044(2) -.005(2) .011(2) -.004(2) N
C1B .036(2) .031(2) .038(2) -.003(2) .003(2) -.001(2) C
C2B .049(3) .071(4) .055(4) .003(3) -.005(3) -.007(3) C
C3B .033(3) .092(4) .079(4) .000(2) .002(2) -.007(3) C
C4B .071(4) .074(4) .062(3) .032(3) .015(3) .013(3) C
C5B .066(3) .037(3) .062(3) .007(2) .017(3) -.006(2) C
C6B .075(3) .073(3) .046(3) .010(3) .005(3) -.011(3) C
C7B .082(4) .063(3) .045(3) .017(3) .012(3) .016(2) C
C8B .069(4) .048(3) .045(3) .009(3) .006(3) .005(2) C
C9B .053(3) .037(2) .059(3) .001(2) .009(2) -.002(2) C
C10B .082(4) .061(3) .090(4) -.012(3) .048(3) -.003(3) C
C11B .051(3) .042(3) .045(3) .001(2) -.002(2) -.006(2) C
C12B .070(3) .050(3) .059(3) .002(2) .018(3) -.011(2) C
O1C .086(2) .053(2) .090(3) .027(2) -.003(2) -.009(2) O
N1C .055(2) .037(2) .043(2) .006(2) .002(2) -.006(2) N
C1C .052(3) .033(2) .042(3) .002(2) .004(2) .000(2) C
C2C .064(3) .043(3) .061(3) .001(2) .002(2) .003(2) C
C3C .068(3) .058(3) .073(4) .008(3) -.012(3) -.003(3) C
C4C .080(4) .109(5) .061(4) -.022(3) -.016(3) .015(3) C
C5C .063(3) .121(5) .041(3) -.010(3) .010(3) -.021(3) C
C6C .067(4) .081(4) .097(4) .004(3) -.013(3) -.042(3) C
C7C .056(3) .052(3) .092(4) -.017(2) .005(3) -.007(3) C
C8C .068(3) .039(3) .071(4) -.001(2) .012(3) .011(3) C
C9C .057(3) .072(3) .051(3) -.003(2) .014(2) -.002(2) C
C10C .057(3) .086(4) .070(4) -.008(3) .008(3) -.014(3) C
C11C .058(3) .053(3) .047(3) .009(2) .007(2) .002(2) C
C12C .069(3) .081(4) .061(3) .017(3) -.001(3) .005(3) C

loop_
_geom_angle_atom_site_label_1
_geom_angle_atom_site_label_2
_geom_angle_atom_site_label_3
_geom_angle
_geom_angle_publ_flag
C1A N1A C11A 126.5(3) no
N1A C1A C2A 110.9(3) no
N1A C1A C8A 111.3(3) no
N1A C1A C9A 107.8(3) no
C2A C1A C8A 109.4(3) no
C2A C1A C9A 108.2(3) no
C8A C1A C9A 109.1(3) no
C1A C2A C3A 109.6(3) no
C2A C3A C4A 109.8(3) no
C2A C3A C10A 108.7(3) no
C4A C3A C10A 110.2(3) no
C3A C4A C5A 109.3(3) no
C4A C5A C6A 110.1(4) no
C4A C5A C9A 109.5(3) no
C6A C5A C9A 109.2(3) no
C5A C6A C7A 109.1(3) no
C6A C7A C8A 109.7(4) no
C6A C7A C10A 110.7(4) no
C8A C7A C10A 108.8(4) no
C1A C8A C7A 109.6(3) no
C1A C9A C5A 110.2(3) no
C3A C10A C7A 109.2(3) no
O1A C11A N1A 122.7(4) no
O1A C11A C12A 121.7(4) no
N1A C11A C12A 115.6(4) no
C1B N1B C11B 126.8(3) no
N1B C1B C2B 111.5(3) no
N1B C1B C8B 110.8(3) no
N1B C1B C9B 106.7(3) no
C2B C1B C8B 110.5(4) no
C2B C1B C9B 109.1(3) no
C8B C1B C9B 108.1(3) no
C1B C2B C3B 109.3(4) no
C2B C3B C4B 110.2(4) no
C2B C3B C10B 108.9(4) no
C4B C3B C10B 109.5(4) no
C3B C4B C5B 109.2(4) no
C4B C5B C6B 110.2(4) no
C4B C5B C9B 109.7(4) no
C6B C5B C9B 109.7(4) no
C5B C6B C7B 108.4(4) no
C6B C7B C8B 110.6(4) no
C6B C7B C10B 109.6(4) no
C8B C7B C10B 109.7(4) no
C1B C8B C7B 108.6(4) no
C1B C9B C5B 109.9(3) no
C3B C10B C7B 108.8(4) no
O1B C11B N1B 123.6(4) no
O1B C11B C12B 120.8(4) no
N1B C11B C12B 115.6(4) no
C1C N1C C11C 124.6(4) no
N1C C1C C2C 107.6(3) no
N1C C1C C8C 112.0(4) no
N1C C1C C9C 111.6(3) no
C2C C1C C8C 107.4(4) no
C2C C1C C9C 108.1(4) no
C8C C1C C9C 110.0(4) no
C1C C2C C3C 110.4(4) no
C2C C3C C4C 109.4(4) no
C2C C3C C10C 109.2(4) no
C4C C3C C10C 109.4(4) no
C3C C4C C5C 109.3(4) no
C4C C5C C6C 110.6(4) no
C4C C5C C9C 109.6(4) no
C6C C5C C9C 109.1(5) no
C5C C6C C7C 108.5(4) no
C6C C7C C8C 109.2(4) no
C6C C7C C10C 110.7(4) no
C8C C7C C10C 109.6(4) no
C1C C8C C7C 110.2(4) no
C1C C9C C5C 110.1(4) no
C3C C10C C7C 109.5(4) no
O1C C11C N1C 123.4(4) no
O1C C11C C12C 120.7(4) no
N1C C11C C12C 115.9(4) no
H1W O1W H2W 107(4) no
C1M O1M H1OM 106(3) no
O1M C1M H1M 106 no
O1M C1M H2M 105 no
O1M C1M H3M 111 no
H1M C1M H2M 102 no
H1M C1M H3M 102 no
H2M C1M H3M 128 no
C1A N1A H1NA 115(2) no
C11A N1A H1NA 118(2) no
C1A C2A H21A 109(2) no
C1A C2A H22A 109(2) no
C3A C2A H21A 111(2) no
C3A C2A H22A 113(2) no
H21A C2A H22A 105(3) no
C2A C3A H3A 107 no
C4A C3A H3A 110 no
C10A C3A H3A 111 no
C3A C4A H41A 110 no
C3A C4A H42A 109 no
C5A C4A H41A 110 no
C5A C4A H42A 110 no
H41A C4A H42A 109 no
C4A C5A H5A 110 no
C6A C5A H5A 111 no
C9A C5A H5A 107 no
C5A C6A H61A 112 no
C5A C6A H62A 108 no
C7A C6A H61A 110 no
C7A C6A H62A 111 no
H61A C6A H62A 107 no
C6A C7A H7A 109 no
C8A C7A H7A 107 no
C10A C7A H7A 111 no
C1A C8A H81A 108(2) no
C1A C8A H82A 106(2) no
C7A C8A H81A 108(2) no
C7A C8A H82A 116(2) no
H81A C8A H82A 109(3) no
C1A C9A H91A 109 no
C1A C9A H92A 110 no
C5A C9A H91A 109 no
C5A C9A H92A 113 no
H91A C9A H92A 105 no
C3A C10A H101A 109 no
C3A C10A H102A 112 no
C7A C10A H101A 107 no
C7A C10A H102A 112 no
H101A C10A H102A 108 no
C11A C12A H121A 115 no
C11A C12A H122A 111 no
C11A C12A H123A 110 no
H121A C12A H122A 102 no
H121A C12A H123A 120 no
H122A C12A H123A 95 no
C1B N1B H1NB 112(3) no
C11B N1B H1NB 121(3) no
C1B C2B H21B 106(2) no
C1B C2B H22B 108(2) no
C3B C2B H21B 115(2) no
C3B C2B H22B 111(3) no
H21B C2B H22B 108(3) no
C2B C3B H3B 107 no
C4B C3B H3B 108 no
C10B C3B H3B 113 no
C3B C4B H41B 107 no
C3B C4B H42B 110 no
C5B C4B H41B 109 no
C5B C4B H42B 111 no
H41B C4B H42B 111 no
C4B C5B H5B 113 no
C6B C5B H5B 107 no
C9B C5B H5B 108 no
C5B C6B H61B 109 no
C5B C6B H62B 110 no
C7B C6B H61B 108 no
C7B C6B H62B 109 no
H61B C6B H62B 112 no
C6B C7B H7B 106 no
C8B C7B H7B 109 no
C10B C7B H7B 111 no
C1B C8B H81B 107(3) no
C1B C8B H82B 109(3) no
C7B C8B H81B 109(2) no
C7B C8B H82B 110(2) no
H81B C8B H82B 113(4) no
C1B C9B H91B 106 no
C1B C9B H92B 105 no
C5B C9B H91B 112 no
C5B C9B H92B 113 no
H91B C9B H92B 109 no
C3B C10B H101B 110 no
C3B C10B H102B 111 no
C7B C10B H101B 107 no
C7B C10B H102B 108 no
H101B C10B H102B 111 no
C11B C12B H121B 111 no
C11B C12B H122B 110 no
C11B C12B H123B 116 no
H121B C12B H122B 102 no
H121B C12B H123B 121 no
H122B C12B H123B 94 no
C1C N1C H1NC 120(3) no
C11C N1C H1NC 116(3) no
C1C C2C H21C 105 no
C1C C2C H22C 110 no
C3C C2C H21C 108 no
C3C C2C H22C 113 no
H21C C2C H22C 111 no
C2C C3C H3C 107 no
C4C C3C H3C 110 no
C10C C3C H3C 112 no
C3C C4C H41C 109 no
C3C C4C H42C 108 no
C5C C4C H41C 104 no
C5C C4C H42C 106 no
H41C C4C H42C 120 no
C4C C5C H5C 113 no
C6C C5C H5C 107 no
C9C C5C H5C 108 no
C5C C6C H61C 110 no
C5C C6C H62C 112 no
C7C C6C H61C 107 no
C7C C6C H62C 106 no
H61C C6C H62C 113 no
C6C C7C H7C 107 no
C8C C7C H7C 109 no
C10C C7C H7C 112 no
C1C C8C H81C 106(2) no
C1C C8C H82C 111(2) no
C7C C8C H81C 117(2) no
C7C C8C H82C 115(2) no
H81C C8C H82C 97(3) no
C1C C9C H91C 111(2) no
C1C C9C H92C 105(2) no
C5C C9C H91C 106(2) no
C5C C9C H92C 114(2) no
H91C C9C H92C 111(3) no
C3C C10C H101C 108 no
C3C C10C H102C 109 no
C7C C10C H101C 108 no
C7C C10C H102C 111 no
H101C C10C H102C 112 no
C11C C12C H121C 112 no
C11C C12C H122C 111 no
C11C C12C H123C 110 no
H121C C12C H122C 107 no
H121C C12C H123C 112 no
H122C C12C H123C 105 no

loop_
_geom_bond_atom_site_label_1
_geom_bond_atom_site_label_2
_geom_bond_site_symmetry_1
_geom_bond_site_symmetry_2
_geom_bond_distance
_geom_bond_publ_flag
O1M C1M . . 1.414(6) no
O1A C11A . . 1.237(4) no
N1A C1A . . 1.469(5) no
N1A C11A . . 1.335(5) no
C1A C2A . . 1.539(5) no
C1A C8A . . 1.529(5) no
C1A C9A . . 1.524(5) no
C2A C3A . . 1.527(5) no
C3A C4A . . 1.520(5) no
C3A C10A . . 1.527(6) no
C4A C5A . . 1.516(6) no
C5A C6A . . 1.525(6) no
C5A C9A . . 1.528(5) no
C6A C7A . . 1.515(6) no
C7A C8A . . 1.525(6) no
C7A C10A . . 1.528(6) no
C11A C12A . . 1.494(5) no
O1B C11B . . 1.236(4) no
N1B C1B . . 1.481(5) no
N1B C11B . . 1.323(5) no
C1B C2B . . 1.513(6) no
C1B C8B . . 1.531(6) no
C1B C9B . . 1.527(5) no
C2B C3B . . 1.529(6) no
C3B C4B . . 1.521(7) no
C3B C10B . . 1.525(7) no
C4B C5B . . 1.499(6) no
C5B C6B . . 1.507(6) no
C5B C9B . . 1.527(5) no
C6B C7B . . 1.522(6) no
C7B C8B . . 1.517(6) no
C7B C10B . . 1.516(7) no
C11B C12B . . 1.497(6) no
O1C C11C . . 1.230(5) no
N1C C1C . . 1.463(5) no
N1C C11C . . 1.335(5) no
C1C C2C . . 1.535(6) no
C1C C8C . . 1.524(6) no
C1C C9C . . 1.529(5) no
C2C C3C . . 1.530(6) no
C3C C4C . . 1.515(7) no
C3C C10C . . 1.524(6) no
C4C C5C . . 1.521(7) no
C5C C6C . . 1.525(7) no
C5C C9C . . 1.520(7) no
C6C C7C . . 1.528(7) no
C7C C8C . . 1.527(7) no
C7C C10C . . 1.501(6) no
C11C C12C . . 1.492(6) no
O1W H1W . . .94(4) no
O1W H2W . . .96(5) no
O1M H1OM . . .91(4) no
C1M H1M . . 1.07 no
C1M H2M . . .83 no
C1M H3M . . .84 no
N1A H1NA . . .89(4) no
C2A H21A . . .98(3) no
C2A H22A . . .90(4) no
C3A H3A . . .91 no
C4A H41A . . .98 no
C4A H42A . . .97 no
C5A H5A . . 1.00 no
C6A H61A . . .97 no
C6A H62A . . .95 no
C7A H7A . . .97 no
C8A H81A . . 1.04(4) no
C8A H82A . . .89(3) no
C9A H91A . . .97 no
C9A H92A . . .94 no
C10A H101A . . 1.01 no
C10A H102A . . 1.02 no
C12A H121A . . 1.03 no
C12A H122A . . .99 no
C12A H123A . . .81 no
N1B H1NB . . .85(4) no
C2B H21B . . .97(3) no
C2B H22B . . .92(4) no
C3B H3B . . .95 no
C4B H41B . . 1.04 no
C4B H42B . . 1.02 no
C5B H5B . . .97 no
C6B H61B . . .95 no
C6B H62B . . 1.07 no
C7B H7B . . .84 no
C8B H81B . . .92(4) no
C8B H82B . . .99(4) no
C9B H91B . . 1.04 no
C9B H92B . . .91 no
C10B H101B . . .97 no
C10B H102B . . .93 no
C12B H121B . . .89 no
C12B H122B . . 1.02 no
C12B H123B . . .98 no
N1C H1NC . . .89(4) no
C2C H21C . . 1.00 no
C2C H22C . . .96 no
C3C H3C . . .99 no
C4C H41C . . 1.07 no
C4C H42C . . .85 no
C5C H5C . . 1.00 no
C6C H61C . . 1.08 no
C7C H7C . . 1.06 no
C8C H81C . . 1.05(4) no
C8C H82C . . .97(4) no
C9C H91C . . .96(4) no
C9C H92C . . .99(4) no
C10C H101C . . 1.02 no
C10C H102C . . .98 no
C12C H121C . . .99 no
C12C H122C . . .90 no
C12C H123C . . .95 no

loop_
_geom_hbond_atom_site_label_D
_geom_hbond_atom_site_label_H
_geom_hbond_atom_site_label_A
_geom_hbond_site_symmetry_A
_geom_hbond_distance_DH
_geom_hbond_distance_HA
_geom_hbond_distance_DA
_geom_hbond_angle_DHA
O1W H2W O1C 1_555 0.96(5) 1.76(5) 2.695(4) 165(5)
O1W H1W O1M 2_666 0.94(4) 1.90(5) 2.820(5) 169(5)
O1M H1OM O1A 1_555 0.91(4) 1.76(4) 2.661(4) 169(4)
N1A H1NA O1W 1_555 0.89(4) 2.03(4) 2.906(4) 170(4)
N1B H1NB O1M 1_555 0.85(4) 2.17(4) 3.013(5) 171(4)
N1C H1NC O1B 1_545 0.89(4) 1.99(4) 2.880(4) 177(4)

loop_
_geom_torsion_atom_site_label_1
_geom_torsion_atom_site_label_2
_geom_torsion_atom_site_label_3
_geom_torsion_atom_site_label_4
_geom_torsion
_geom_torsion_publ_flag
C1A N1A C11A O1A 1.3(6) no
C2A C1A N1A C11A -58.6(5) no
C8A C1A N1A C11A 63.4(5) no
C9A C1A N1A C11A -177.0(4) no
C1B N1B C11B O1B -2.1(7) no
C2B C1B N1B C11B 63.2(6) no
C8B C1B N1B C11B -60.3(5) no
C9B C1B N1B C11B -177.8(4) no
C1C N1C C11C O1C 1.9(7) no
C2C C1C N1C C11C -179.1(4) no
C8C C1C N1C C11C -61.3(5) no
C9C C1C N1C C11C 62.4(5) no
